data_1574408
loop_
_publ_author_name
'J\"urgensen, Malte'
'Kunz, Tanja'
'Arrowsmith, Merle'
'Dietz, Maximilian'
'Hagspiel, Stephan'
'Braunschweig, Holger'

_publ_section_title
;
 Synthesis and reactivity of a parent phosphathioethynolato-borane and a
 boraarsaketene
;
_journal_issue 20
_journal_name_full 'Chemical Science'
_journal_page_first 8870
_journal_page_last 8877
_journal_paper_doi 10.1039/D5SC01996F
_journal_volume 16
_journal_year 2025
_chemical_formula_moiety 'C22 H28 As B N2 O, 0.5 (C7 H8)'
_chemical_formula_sum 'C25.5 H32 As B N2 O'
_chemical_formula_weight 468.26
_chemical_name_common (SIMes)BH2(ASCO)
_chemical_name_systematic 7
_chemical_properties_physical Air-sensitive,Moisture-sensitive,Heat-sensitive,Photo-sensitive
_space_group_crystal_system monoclinic
_space_group_IT_number 14
_space_group_name_Hall '-P 2yn'
_space_group_name_H-M_alt 'P 1 21/n 1'
_atom_sites_solution_hydrogens geom
_atom_sites_solution_primary dual
_atom_sites_solution_secondary difmap
_audit_creation_date 2025-01-02
_audit_creation_method 'CIF-fill 1.5o (K.Radacki, 2005-24)'
_audit_update_record
;
2025-03-03 deposited with the CCDC.	2025-04-10 downloaded from the CCDC.
;
_cell_angle_alpha 90
_cell_angle_beta 90.683(5)
_cell_angle_gamma 90
_cell_formula_units_Z 4
_cell_length_a 7.5069(4)
_cell_length_b 18.7077(16)
_cell_length_c 17.6728(7)
_cell_measurement_reflns_used 6247
_cell_measurement_temperature 100(2)
_cell_measurement_theta_max 65.0430
_cell_measurement_theta_min 3.4340
_cell_volume 2481.7(3)
_computing_cell_refinement 'CrysAlisPro 1.171.43.142a (Rigaku OD, 2024)'
_computing_data_collection
;
 CrysAlisPro system (CCD 41.118a 64-bit (release 23-09-2021))
;
_computing_data_reduction 'CrysAlisPro 1.171.43.142a (Rigaku OD, 2024)'
_computing_molecular_graphics 'ShelXLe (Huebschle et all, 2011)'
_computing_publication_material 'SHELXL-2019/2 (Sheldrick, 2019)'
_computing_structure_refinement 'SHELXL-2019/2 (Sheldrick, 2019)'
_computing_structure_solution 'SHELXT 2018/2 (Sheldrick, 2018)''
_diffrn_ambient_environment N~2~
_diffrn_ambient_temperature 100(2)
_diffrn_detector HPA
_diffrn_detector_area_resol_mean 10.0
_diffrn_detector_type 'HyPix Arc150'
_diffrn_measured_fraction_theta_full 0.996
_diffrn_measured_fraction_theta_max 0.996
_diffrn_measurement_details
;
 List of Runs (angles in degrees, time in seconds):
 --------------------------------------------------------------------------
  1  \w     15.00  81.00   0.60    7.00    --   61.01-115.00 169.00  110
  2  \w    -83.00 -17.00   0.60    7.00    --  -61.92 115.00-101.00  110
  3  \w    -93.00 -27.00   0.60    7.00    --  -72.66 115.00-101.00  110
  4  \w     28.00  94.00   0.60    7.00    --   74.07-115.00 169.00  110
  5  \w    -97.00 -31.00   0.60    7.00    --  -76.30 115.00-101.00  110
  6  \w     32.00  98.00   0.60    7.00    --   78.44-115.00 169.00  110
  7  \w     28.00  55.00   0.60    7.00    --   14.00  60.00  17.51   45
  8  \w    -95.00 -60.80   0.60    7.00    --  -46.00 -39.00 156.47   57
  9  \w   -105.00 -75.00   0.60    7.00    --  -58.00 -50.00-112.84   50
 10  \w     20.00  65.00   0.60    7.00    --   61.01 -95.00 -30.00   75
 11  \w     20.00  65.00   0.60    7.00    --   61.01 -95.00-150.00   75
 12  \w   -114.00 -83.40   0.60    7.00    --  -66.00 -46.00 -26.81   51
 13  \w   -113.00 -83.00   0.60    7.00    --  -66.00 -47.00  11.25   50
 14  \w   -117.00 -87.00   0.60    7.00    --  -70.00 -47.00-148.79   50
 15  \w   -113.00 -87.80   0.60    7.00    --  -70.00 -59.00 -44.82   42
 16  \w   -115.00 -86.80   0.60    7.00    --  -70.00 -58.00-114.87   47
 17  \w   -118.00 -92.80   0.60    7.00    --  -74.00 -61.00 165.37   42
 18  \w   -118.00 -91.60   0.60    7.00    --  -74.00 -47.00   4.35   44
 19  \w   -118.00 -91.00   0.60    7.00    --  -74.00 -58.00  97.21   45
 20  \w   -116.00 -90.80   0.60    7.00    --  -74.00 -55.00-101.72   42
 21  \w    -94.00 -67.00   0.60    7.00    --  -76.30 112.00 150.00   45
 22  \w    -85.00 -31.00   0.60    7.00    --  -76.30 112.00-150.00   90
 23  \w   -100.00 -37.00   0.60    7.00    --  -79.50 115.00 167.30  105
 24  \w   -111.00 -74.40   0.60    7.00    --  -79.50 -20.00  58.80   61
 25  \w   -122.00 -95.00   0.60    7.00    --  -79.50 -43.00 -63.15   45
 26  \w   -124.00 -97.00   0.60    7.00    --  -79.50 -52.00  47.46   45
 27  \w   -123.00 -96.60   0.60    7.00    --  -79.50 -49.00 177.67   44
 28  \w   -126.00 -96.00   0.60    7.00    --  -79.50 -45.00 -22.61   50
 29  \w   -127.00-100.00   0.60    7.00    --  -79.50 -39.00 154.09   45
 30  \w     43.00  97.00   0.60    7.00    --   81.85-108.00 -92.47   90
;
_diffrn_measurement_device 'four-circle diffractometer'
_diffrn_measurement_device_type 'Rigaku XtaLAB Synergy-R'
_diffrn_measurement_method '\w scans'
_diffrn_orient_matrix_type
;
 CrysAlisPro convention (1999,Acta A55,543-557)
;
_diffrn_orient_matrix_UB_11 -0.0959978000
_diffrn_orient_matrix_UB_12 -0.0673600000
_diffrn_orient_matrix_UB_13 0.0288535000
_diffrn_orient_matrix_UB_21 0.0957555000
_diffrn_orient_matrix_UB_22 -0.0453574000
_diffrn_orient_matrix_UB_23 -0.0596968000
_diffrn_orient_matrix_UB_31 0.1539040000
_diffrn_orient_matrix_UB_32 -0.0135730000
_diffrn_orient_matrix_UB_33 0.0565981000
_diffrn_radiation_monochromator 'multi-layer mirror'
_diffrn_radiation_probe x-ray
_diffrn_radiation_type CuK\a
_diffrn_radiation_wavelength 1.54184
_diffrn_radiation_xray_symbol K-L~2,3~
_diffrn_reflns_av_R_equivalents 0.0666
_diffrn_reflns_av_unetI/netI 0.0534
_diffrn_reflns_Laue_measured_fraction_full 0.996
_diffrn_reflns_Laue_measured_fraction_max 0.996
_diffrn_reflns_limit_h_max 8
_diffrn_reflns_limit_h_min -8
_diffrn_reflns_limit_k_max 22
_diffrn_reflns_limit_k_min -20
_diffrn_reflns_limit_l_max 20
_diffrn_reflns_limit_l_min -20
_diffrn_reflns_number 20863
_diffrn_reflns_point_group_measured_fraction_full 0.996
_diffrn_reflns_point_group_measured_fraction_max 0.996
_diffrn_reflns_theta_full 65.089
_diffrn_reflns_theta_max 65.089
_diffrn_reflns_theta_min 3.440
_diffrn_source 'rotating-anode X-ray tube'
_diffrn_source_type 'PhotonJet-R X-ray Source'
_exptl_absorpt_coefficient_mu 1.982
_exptl_absorpt_correction_T_max 1.000
_exptl_absorpt_correction_T_min 0.869
_exptl_absorpt_correction_type gaussian
_exptl_absorpt_process_details
;
 CrysAlisPro 1.171.43.142a (Rigaku Oxford Diffraction, 2024) Numerical 
 absorption correction based on gaussian integration over a multifaceted 
 crystal model Empirical absorption correction using spherical harmonics, 
 implemented in SCALE3 ABSPACK scaling algorithm.
;
_exptl_crystal_colour colourless
_exptl_crystal_density_diffrn 1.253
_exptl_crystal_description plate
_exptl_crystal_F_000 980
_exptl_crystal_preparation
;
 For data collection the crystal was immersed in a film of perfluoropolyether 
 oil, mounted on a polyimide loop and transferred to stream of cold nitrogen 
 (Oxford Cryostream 800).
;
_exptl_crystal_recrystallization_method 'Re-crystallisation from solvent'
_exptl_crystal_size_max 0.085
_exptl_crystal_size_mid 0.032
_exptl_crystal_size_min 0.017
_refine_diff_density_max 0.828
_refine_diff_density_min -0.769
_refine_diff_density_rms 0.120
_refine_ls_extinction_method none
_refine_ls_goodness_of_fit_ref 1.317
_refine_ls_hydrogen_treatment constr
_refine_ls_matrix_type full
_refine_ls_number_parameters 370
_refine_ls_number_reflns 4222
_refine_ls_number_restraints 560
_refine_ls_restrained_S_all 1.317
_refine_ls_R_factor_all 0.1611
_refine_ls_R_factor_gt 0.1157
_refine_ls_shift/su_max 0.000
_refine_ls_shift/su_mean 0.000
_refine_ls_structure_factor_coef Fsqd
_refine_ls_weighting_details
;
 w=1/[\s^2^(Fo^2^)+(0.2000P)^2^] where P=(Fo^2^+2Fc^2^)/3
;
_refine_ls_weighting_scheme calc
_refine_ls_wR_factor_gt 0.3318
_refine_ls_wR_factor_ref 0.3669
_reflns_Friedel_coverage 0.000
_reflns_number_gt 2474
_reflns_number_total 4222
_reflns_threshold_expression 'I > 2\s(I)'
_cod_data_source_file d5sc01996f2.cif
_cod_data_source_block MaDi151_MaJu_auto_a
_cod_depositor_comments 'Adding full bibliography for 1574408--1574414.cif.'
_cod_original_sg_symbol_H-M 'P 21/n'
_cod_database_code 1574408
_shelx_shelxl_version_number 2019/2
_shelx_space_group_comment
;
 The symmetry employed for this shelxl refinement is uniquely defined by the 
 following loop, which should always be used as a source of symmetry 
 information in preference to the above space-group names. They are only 
 intended as comments.
;

loop_
_space_group_symop_operation_xyz
'x, y, z'
'-x+1/2, y+1/2, -z+1/2'
'-x, -y, -z'
'x-1/2, -y-1/2, z-1/2'

loop_
_atom_site_label
_atom_site_type_symbol
_atom_site_fract_x
_atom_site_fract_y
_atom_site_fract_z
_atom_site_U_iso_or_equiv
_atom_site_adp_type
_atom_site_occupancy
_atom_site_site_symmetry_order
_atom_site_calc_flag
_atom_site_refinement_flags_posn
_atom_site_refinement_flags_adp
_atom_site_refinement_flags_occupancy
_atom_site_disorder_assembly
_atom_site_disorder_group
B1_11 B 0.325168 0.581494 0.252439 0.061 Uani 0.1748 1 d D U P A 1
H1_11 H 0.288042 0.609301 0.297228 0.074 Uiso 0.175(4) 1 calc R U P A 1
H2_11 H 0.266207 0.534258 0.255416 0.074 Uiso 0.175(4) 1 calc R U P A 1
As1_11 As 0.2281(10) 0.6337(5) 0.1559(3) 0.1007(18) Uani 0.175(4) 1 d D U P A 1
C1_11 C 0.177(8) 0.7214(15) 0.1959(14) 0.107(2) Uani 0.175(4) 1 d D U P A 1
O1_11 O 0.142(6) 0.7788(10) 0.204(2) 0.128(5) Uani 0.175(4) 1 d D U P A 1
B1_12 B 0.339136 0.560293 0.251686 0.059 Uani 0.8252 1 d D U P A 2
H1_12 H 0.280168 0.594758 0.285734 0.071 Uiso 0.825(4) 1 calc R U P A 2
H2_12 H 0.303799 0.511448 0.266979 0.071 Uiso 0.825(4) 1 calc R U P A 2
As1_12 As 0.25649(14) 0.57935(9) 0.13832(5) 0.0784(6) Uani 0.825(4) 1 d D U P A 2
C1_12 C 0.1964(19) 0.6737(10) 0.1462(7) 0.101(2) Uani 0.825(4) 1 d D U P A 2
O1_12 O 0.1596(14) 0.7310(6) 0.1432(5) 0.130(2) Uani 0.825(4) 1 d D U P A 2
N1_21 N 0.6542(7) 0.5177(3) 0.2350(3) 0.0672(13) Uani 1 1 d . U . . .
N2_21 N 0.6466(8) 0.6183(4) 0.2939(3) 0.0746(13) Uani 1 1 d . U . . .
C1_21 C 0.5458(9) 0.5685(4) 0.2590(4) 0.0645(12) Uani 1 1 d . U . . .
C2_21 C 0.8402(9) 0.5282(5) 0.2564(4) 0.0741(16) Uani 1 1 d . U . . .
H2A_21 H 0.918436 0.525506 0.211772 0.089 Uiso 1 1 calc R U . . .
H2B_21 H 0.879707 0.492508 0.294324 0.089 Uiso 1 1 calc R U . . .
C3_21 C 0.8389(10) 0.6029(5) 0.2896(4) 0.0772(16) Uani 1 1 d . U . . .
H3A_21 H 0.896154 0.603860 0.340360 0.093 Uiso 1 1 calc R U . . .
H3B_21 H 0.899966 0.637327 0.256215 0.093 Uiso 1 1 calc R U . . .
C1_31 C 0.6026(6) 0.4529(2) 0.1961(2) 0.0681(14) Uani 1 1 d DG U . . .
C2_31 C 0.6258(6) 0.4480(2) 0.1183(2) 0.0651(14) Uani 1 1 d DG U . . .
C3_31 C 0.5830(6) 0.3850(3) 0.08056(17) 0.0687(15) Uani 1 1 d DG U . . .
H3_31 H 0.598892 0.381592 0.027428 0.082 Uiso 1 1 calc R U . . .
C4_31 C 0.5170(6) 0.3269(2) 0.1205(3) 0.0727(15) Uani 1 1 d DG U . . .
C5_31 C 0.4938(6) 0.3319(2) 0.1983(3) 0.0748(16) Uani 1 1 d DG U . . .
H5_31 H 0.448630 0.292224 0.225593 0.090 Uiso 1 1 calc R U . . .
C6_31 C 0.5366(6) 0.3949(3) 0.23603(17) 0.0749(16) Uani 1 1 d DG U . . .
C7_31 C 0.7006(9) 0.5108(4) 0.0736(3) 0.0690(18) Uani 1 1 d D U . . .
H7A_31 H 0.695117 0.499820 0.019416 0.104 Uiso 1 1 calc R U . . .
H7B_31 H 0.824668 0.519159 0.089014 0.104 Uiso 1 1 calc R U . . .
H7C_31 H 0.629893 0.553706 0.083729 0.104 Uiso 1 1 calc R U . . .
C8_31 C 0.4816(11) 0.2581(4) 0.0793(5) 0.085(2) Uani 1 1 d D U . . .
H8A_31 H 0.408677 0.267689 0.034077 0.127 Uiso 1 1 calc R U . . .
H8B_31 H 0.418036 0.225156 0.112591 0.127 Uiso 1 1 calc R U . . .
H8C_31 H 0.594892 0.236627 0.064397 0.127 Uiso 1 1 calc R U . . .
C9_31 C 0.5166(13) 0.3998(5) 0.3208(4) 0.089(2) Uani 1 1 d D U . . .
H9A_31 H 0.461882 0.445668 0.333872 0.134 Uiso 1 1 calc R U . . .
H9B_31 H 0.634182 0.396277 0.345263 0.134 Uiso 1 1 calc R U . . .
H9C_31 H 0.440846 0.360654 0.338397 0.134 Uiso 1 1 calc R U . . .
C1_41 C 0.5810(17) 0.6772(4) 0.3359(5) 0.0787(16) Uani 0.702(14) 1 d DG U P B 1
C2_41 C 0.5634(15) 0.7429(5) 0.2999(5) 0.0827(17) Uani 0.702(14) 1 d DG U P B 1
C3_41 C 0.5113(13) 0.8027(4) 0.3407(6) 0.0834(18) Uani 0.702(14) 1 d DG U P B 1
H3_41 H 0.499269 0.847633 0.316127 0.100 Uiso 0.702(14) 1 calc R U P B 1
C4_41 C 0.4768(13) 0.7968(5) 0.4176(6) 0.0837(19) Uani 0.702(14) 1 d DG U P B 1
C5_41 C 0.4945(13) 0.7311(6) 0.4536(4) 0.0810(19) Uani 0.702(14) 1 d DG U P B 1
H5_41 H 0.470908 0.727061 0.506140 0.097 Uiso 0.702(14) 1 calc R U P B 1
C6_41 C 0.5465(16) 0.6713(5) 0.4128(5) 0.0785(17) Uani 0.702(14) 1 d DG U P B 1
C7_41 C 0.6028(19) 0.7494(9) 0.2149(7) 0.092(3) Uani 0.702(14) 1 d D U P B 1
H7A_41 H 0.548842 0.709016 0.187811 0.137 Uiso 0.702(14) 1 calc R U P B 1
H7B_41 H 0.731890 0.749153 0.207446 0.137 Uiso 0.702(14) 1 calc R U P B 1
H7C_41 H 0.552607 0.794244 0.195445 0.137 Uiso 0.702(14) 1 calc R U P B 1
C8_41 C 0.4256(16) 0.8622(7) 0.4624(8) 0.091(3) Uani 0.702(14) 1 d D U P B 1
H8A_41 H 0.348351 0.892880 0.431305 0.137 Uiso 0.702(14) 1 calc R U P B 1
H8B_41 H 0.533277 0.888635 0.477078 0.137 Uiso 0.702(14) 1 calc R U P B 1
H8C_41 H 0.361901 0.847500 0.507919 0.137 Uiso 0.702(14) 1 calc R U P B 1
C9_41 C 0.564(2) 0.6001(7) 0.4501(7) 0.079(3) Uani 0.702(14) 1 d D U P B 1
H9A_41 H 0.495014 0.564626 0.421506 0.119 Uiso 0.702(14) 1 calc R U P B 1
H9B_41 H 0.519520 0.603052 0.501861 0.119 Uiso 0.702(14) 1 calc R U P B 1
H9C_41 H 0.689934 0.585948 0.451411 0.119 Uiso 0.702(14) 1 calc R U P B 1
C1_42 C 0.597(4) 0.6846(10) 0.3249(12) 0.0791(17) Uani 0.298(14) 1 d DG U P B 2
C2_42 C 0.587(4) 0.7438(12) 0.2775(10) 0.0819(18) Uani 0.298(14) 1 d DG U P B 2
C3_42 C 0.534(3) 0.8096(10) 0.3060(12) 0.083(2) Uani 0.298(14) 1 d DG U P B 2
H3_42 H 0.527482 0.850007 0.273551 0.100 Uiso 0.298(14) 1 calc R U P B 2
C4_42 C 0.491(3) 0.8161(10) 0.3819(13) 0.084(2) Uani 0.298(14) 1 d DG U P B 2
C5_42 C 0.500(3) 0.7569(13) 0.4293(10) 0.0818(18) Uani 0.298(14) 1 d DG U P B 2
H5_42 H 0.470475 0.761443 0.481155 0.098 Uiso 0.298(14) 1 calc R U P B 2
C6_42 C 0.554(4) 0.6912(11) 0.4008(11) 0.0800(18) Uani 0.298(14) 1 d DG U P B 2
C7_42 C 0.661(4) 0.739(2) 0.1964(13) 0.087(4) Uani 0.298(14) 1 d D U P B 2
H7A_42 H 0.595071 0.702394 0.168038 0.130 Uiso 0.298(14) 1 calc R U P B 2
H7B_42 H 0.787268 0.726706 0.198567 0.130 Uiso 0.298(14) 1 calc R U P B 2
H7C_42 H 0.645597 0.785457 0.171180 0.130 Uiso 0.298(14) 1 calc R U P B 2
C8_42 C 0.425(4) 0.8860(14) 0.4154(19) 0.088(4) Uani 0.298(14) 1 d D U P B 2
H8A_42 H 0.359285 0.913023 0.376635 0.133 Uiso 0.298(14) 1 calc R U P B 2
H8B_42 H 0.527044 0.914195 0.433353 0.133 Uiso 0.298(14) 1 calc R U P B 2
H8C_42 H 0.346192 0.875822 0.457922 0.133 Uiso 0.298(14) 1 calc R U P B 2
C9_42 C 0.562(5) 0.6291(16) 0.4535(17) 0.081(3) Uani 0.298(14) 1 d D U P B 2
H9A_42 H 0.481627 0.591439 0.435412 0.122 Uiso 0.298(14) 1 calc R U P B 2
H9B_42 H 0.526606 0.644347 0.504183 0.122 Uiso 0.298(14) 1 calc R U P B 2
H9C_42 H 0.684413 0.610585 0.455687 0.122 Uiso 0.298(14) 1 calc R U P B 2
C1_51 C 1.106(2) 0.5140(9) 0.4378(10) 0.101(5) Uani 0.5 1 d G U P C -1
H1_51 H 1.167348 0.508249 0.391575 0.122 Uiso 0.5 1 calc R U P C -1
C2_51 C 1.110(2) 0.5793(7) 0.4753(12) 0.107(5) Uani 0.5 1 d G U P C -1
H2_51 H 1.175175 0.618149 0.454753 0.129 Uiso 0.5 1 calc R U P C -1
C3_51 C 1.020(2) 0.5877(7) 0.5430(12) 0.113(5) Uani 0.5 1 d G U P C -1
H3_51 H 1.023336 0.632281 0.568651 0.136 Uiso 0.5 1 calc R U P C -1
C4_51 C 0.925(2) 0.5308(9) 0.5731(10) 0.113(5) Uani 0.5 1 d G U P C -1
H4_51 H 0.863670 0.536513 0.619371 0.135 Uiso 0.5 1 calc R U P C -1
C5_51 C 0.921(2) 0.4655(8) 0.5356(11) 0.109(5) Uani 0.5 1 d G U P C -1
H5_51 H 0.855842 0.426613 0.556194 0.130 Uiso 0.5 1 calc R U P C -1
C6_51 C 1.011(2) 0.4571(7) 0.4679(11) 0.107(5) Uani 0.5 1 d G U P C -1
C7_51 C 1.043(3) 0.3964(13) 0.4123(13) 0.118(6) Uani 0.5 1 d . U P C -1
H7A_51 H 0.947421 0.396102 0.373919 0.177 Uiso 0.5 1 calc R U P C -1
H7B_51 H 1.043423 0.350783 0.439489 0.177 Uiso 0.5 1 calc R U P C -1
H7C_51 H 1.157710 0.403411 0.387723 0.177 Uiso 0.5 1 calc R U P C -1

loop_
_atom_site_aniso_label
_atom_site_aniso_U_11
_atom_site_aniso_U_22
_atom_site_aniso_U_33
_atom_site_aniso_U_23
_atom_site_aniso_U_13
_atom_site_aniso_U_12
B1_11 0.062 0.064 0.058 -0.001 -0.004 0.001
As1_11 0.092(3) 0.126(4) 0.084(3) -0.003(3) -0.003(2) 0.028(3)
C1_11 0.104(4) 0.128(5) 0.090(4) -0.006(4) 0.000(4) 0.028(4)
O1_11 0.132(8) 0.142(8) 0.109(8) -0.009(8) 0.002(8) 0.031(8)
B1_12 0.059 0.061 0.056 0.000 -0.003 0.001
As1_12 0.0646(7) 0.1141(14) 0.0562(6) -0.0044(6) -0.0097(5) 0.0037(7)
C1_12 0.095(3) 0.123(4) 0.085(3) -0.005(4) 0.003(3) 0.024(4)
O1_12 0.142(5) 0.142(5) 0.107(4) -0.009(4) -0.001(4) 0.033(5)
N1_21 0.056(2) 0.089(3) 0.057(2) -0.006(2) -0.006(2) -0.002(2)
N2_21 0.060(2) 0.095(3) 0.068(2) -0.008(2) -0.008(2) -0.002(2)
C1_21 0.059(2) 0.078(3) 0.056(2) -0.003(2) -0.008(2) -0.002(2)
C2_21 0.057(3) 0.100(4) 0.064(3) -0.007(3) -0.004(2) 0.003(3)
C3_21 0.057(3) 0.102(4) 0.072(3) -0.005(3) -0.006(3) -0.002(3)
C1_31 0.055(3) 0.086(3) 0.063(3) 0.006(2) -0.002(2) 0.003(3)
C2_31 0.055(3) 0.082(3) 0.059(3) 0.000(3) -0.005(2) 0.003(3)
C3_31 0.058(3) 0.086(4) 0.062(3) -0.001(3) -0.009(2) 0.009(3)
C4_31 0.056(3) 0.084(4) 0.079(3) 0.003(3) -0.007(3) 0.009(3)
C5_31 0.057(3) 0.086(4) 0.081(3) 0.011(3) 0.002(3) 0.007(3)
C6_31 0.061(3) 0.092(4) 0.072(3) 0.011(3) 0.001(3) 0.005(3)
C7_31 0.068(4) 0.083(5) 0.056(3) 0.005(3) 0.003(3) 0.002(4)
C8_31 0.068(4) 0.088(6) 0.098(5) -0.003(4) -0.014(4) 0.003(4)
C9_31 0.088(5) 0.108(6) 0.072(4) 0.017(4) 0.016(4) 0.008(5)
C1_41 0.057(3) 0.100(3) 0.079(3) -0.012(3) -0.010(3) -0.004(3)
C2_41 0.061(3) 0.103(3) 0.084(4) -0.011(3) -0.009(3) -0.006(3)
C3_41 0.062(3) 0.103(4) 0.085(4) -0.013(3) -0.010(3) -0.008(3)
C4_41 0.060(3) 0.103(4) 0.088(4) -0.014(3) -0.012(3) -0.007(3)
C5_41 0.057(3) 0.104(4) 0.081(4) -0.016(3) -0.011(3) -0.004(3)
C6_41 0.055(3) 0.101(4) 0.079(3) -0.014(3) -0.011(3) -0.002(3)
C7_41 0.072(6) 0.105(6) 0.098(6) -0.003(5) -0.003(5) -0.004(5)
C8_41 0.064(5) 0.110(6) 0.100(6) -0.019(5) -0.009(5) -0.004(5)
C9_41 0.064(4) 0.101(6) 0.073(5) -0.013(5) -0.004(4) 0.004(6)
C1_42 0.058(3) 0.100(3) 0.079(3) -0.012(3) -0.010(3) -0.004(3)
C2_42 0.061(3) 0.102(4) 0.083(4) -0.012(3) -0.009(3) -0.006(3)
C3_42 0.062(3) 0.103(4) 0.086(4) -0.013(4) -0.009(4) -0.007(3)
C4_42 0.060(3) 0.103(4) 0.087(4) -0.015(4) -0.010(4) -0.007(3)
C5_42 0.059(3) 0.103(4) 0.084(4) -0.014(3) -0.011(3) -0.006(3)
C6_42 0.057(3) 0.102(4) 0.081(3) -0.014(3) -0.010(3) -0.003(3)
C7_42 0.067(7) 0.103(7) 0.091(7) -0.006(6) -0.001(6) -0.001(6)
C8_42 0.060(6) 0.109(7) 0.097(7) -0.020(6) -0.005(6) -0.007(6)
C9_42 0.060(5) 0.102(6) 0.081(5) -0.014(6) -0.005(5) -0.005(6)
C1_51 0.055(6) 0.132(12) 0.118(8) 0.057(11) -0.011(5) -0.010(9)
C2_51 0.058(6) 0.140(12) 0.122(8) 0.049(12) -0.012(6) -0.004(9)
C3_51 0.065(7) 0.148(13) 0.126(9) 0.050(12) -0.015(6) 0.004(9)
C4_51 0.062(7) 0.150(13) 0.126(9) 0.056(12) -0.010(6) 0.004(10)
C5_51 0.057(6) 0.142(12) 0.126(9) 0.065(12) -0.009(6) -0.006(9)
C6_51 0.060(6) 0.136(12) 0.124(8) 0.061(11) -0.010(5) -0.009(9)
C7_51 0.081(9) 0.146(13) 0.128(11) 0.047(12) 0.000(8) 0.000(11)

loop_
_atom_type_symbol
_atom_type_description
_atom_type_scat_dispersion_real
_atom_type_scat_dispersion_imag
_atom_type_scat_source
C C 0.0181 0.0091 'International Tables Vol C Tables 4.2.6.8 and 6.1.1.4'
H H 0.0000 0.0000 'International Tables Vol C Tables 4.2.6.8 and 6.1.1.4'
B B 0.0090 0.0039 'International Tables Vol C Tables 4.2.6.8 and 6.1.1.4'
N N 0.0311 0.0180 'International Tables Vol C Tables 4.2.6.8 and 6.1.1.4'
O O 0.0492 0.0322 'International Tables Vol C Tables 4.2.6.8 and 6.1.1.4'
As As -0.9300 1.0051 'International Tables Vol C Tables 4.2.6.8 and 6.1.1.4'

loop_
_exptl_crystal_face_index_h
_exptl_crystal_face_index_k
_exptl_crystal_face_index_l
_exptl_crystal_face_perp_dist
2 1 0 0.0085
2 1 1 0.0125
0 -1 1 0.0198
1 2 1 0.0260
1 -1 2 0.0185
0 2 1 0.0381
1 -2 1 0.0313
0 1 2 0.0346
0 -1 -2 0.0338
-2 -1 1 0.0132
0 0 1 0.0254
1 0 -2 0.0214
-2 0 -1 0.0053
-1 2 -2 0.0058
-1 0 -2 0.0094
-1 -1 0 0.0072
-1 1 -2 0.0018

loop_
_geom_angle_atom_site_label_1
_geom_angle_atom_site_label_2
_geom_angle_atom_site_label_3
_geom_angle
_geom_angle_site_symmetry_1
_geom_angle_site_symmetry_3
_geom_angle_publ_flag
C1_21 B1_11 As1_11 117.3(3) . . ?
C1_11 As1_11 B1_11 100.2(6) . . ?
O1_11 C1_11 As1_11 164(2) . . ?
C1_21 B1_12 As1_12 109.9(2) . . ?
C1_12 As1_12 B1_12 99.2(4) . . ?
O1_12 C1_12 As1_12 172.9(12) . . ?
C1_21 N1_21 C1_31 126.3(5) . . ?
C1_21 N1_21 C2_21 114.3(6) . . ?
C1_31 N1_21 C2_21 119.2(6) . . ?
C1_21 N2_21 C1_42 129.8(14) . . ?
C1_21 N2_21 C1_41 125.5(8) . . ?
C1_21 N2_21 C3_21 112.6(6) . . ?
C1_42 N2_21 C3_21 117.1(14) . . ?
C1_41 N2_21 C3_21 121.7(8) . . ?
N1_21 C1_21 N2_21 107.5(6) . . ?
N1_21 C1_21 B1_12 121.1(5) . . ?
N2_21 C1_21 B1_12 131.1(6) . . ?
N1_21 C1_21 B1_11 133.9(5) . . ?
N2_21 C1_21 B1_11 118.7(6) . . ?
N1_21 C2_21 C3_21 102.4(6) . . ?
N2_21 C3_21 C2_21 102.2(6) . . ?
C2_31 C1_31 C6_31 120.0 . . ?
C2_31 C1_31 N1_21 119.4(4) . . ?
C6_31 C1_31 N1_21 120.6(4) . . ?
C3_31 C2_31 C1_31 120.0 . . ?
C3_31 C2_31 C7_31 119.2(4) . . ?
C1_31 C2_31 C7_31 120.8(4) . . ?
C2_31 C3_31 C4_31 120.0 . . ?
C3_31 C4_31 C5_31 120.0 . . ?
C3_31 C4_31 C8_31 119.0(5) . . ?
C5_31 C4_31 C8_31 120.9(5) . . ?
C6_31 C5_31 C4_31 120.0 . . ?
C5_31 C6_31 C1_31 120.0 . . ?
C5_31 C6_31 C9_31 120.2(5) . . ?
C1_31 C6_31 C9_31 119.8(5) . . ?
C2_41 C1_41 C6_41 120.0 . . ?
C2_41 C1_41 N2_21 118.6(6) . . ?
C6_41 C1_41 N2_21 121.3(6) . . ?
C1_41 C2_41 C3_41 120.0 . . ?
C1_41 C2_41 C7_41 119.9(7) . . ?
C3_41 C2_41 C7_41 120.1(7) . . ?
C2_41 C3_41 C4_41 120.0 . . ?
C5_41 C4_41 C3_41 120.0 . . ?
C5_41 C4_41 C8_41 120.0(8) . . ?
C3_41 C4_41 C8_41 120.0(8) . . ?
C6_41 C5_41 C4_41 120.0 . . ?
C5_41 C6_41 C1_41 120.0 . . ?
C5_41 C6_41 C9_41 120.9(7) . . ?
C1_41 C6_41 C9_41 119.1(7) . . ?
C2_42 C1_42 C6_42 120.0 . . ?
C2_42 C1_42 N2_21 118.7(13) . . ?
C6_42 C1_42 N2_21 121.3(13) . . ?
C1_42 C2_42 C3_42 120.0 . . ?
C1_42 C2_42 C7_42 119.9(14) . . ?
C3_42 C2_42 C7_42 119.5(14) . . ?
C4_42 C3_42 C2_42 120.0 . . ?
C3_42 C4_42 C5_42 120.0 . . ?
C3_42 C4_42 C8_42 122.3(14) . . ?
C5_42 C4_42 C8_42 117.7(14) . . ?
C6_42 C5_42 C4_42 120.0 . . ?
C5_42 C6_42 C1_42 120.0 . . ?
C5_42 C6_42 C9_42 118.3(14) . . ?
C1_42 C6_42 C9_42 121.7(14) . . ?
C2_51 C1_51 C6_51 120.0 . . ?
C3_51 C2_51 C1_51 120.0 . . ?
C2_51 C3_51 C4_51 120.0 . . ?
C5_51 C4_51 C3_51 120.0 . . ?
C4_51 C5_51 C6_51 120.0 . . ?
C5_51 C6_51 C1_51 120.0 . . ?
C5_51 C6_51 C7_51 136.2(13) . . ?
C1_51 C6_51 C7_51 103.8(13) . . ?

loop_
_geom_bond_atom_site_label_1
_geom_bond_atom_site_label_2
_geom_bond_distance
_geom_bond_site_symmetry_2
_geom_bond_publ_flag
B1_11 C1_21 1.677(7) . ?
B1_11 As1_11 2.089(4) . ?
As1_11 C1_11 1.831(19) . ?
C1_11 O1_11 1.114(17) . ?
B1_12 C1_21 1.563(7) . ?
B1_12 As1_12 2.1205(9) . ?
As1_12 C1_12 1.827(19) . ?
C1_12 O1_12 1.109(16) . ?
N1_21 C1_21 1.324(9) . ?
N1_21 C1_31 1.444(7) . ?
N1_21 C2_21 1.455(8) . ?
N2_21 C1_21 1.346(9) . ?
N2_21 C1_42 1.407(17) . ?
N2_21 C1_41 1.419(9) . ?
N2_21 C3_21 1.476(9) . ?
C2_21 C3_21 1.515(11) . ?
C1_31 C2_31 1.3900 . ?
C1_31 C6_31 1.3900 . ?
C2_31 C3_31 1.3900 . ?
C2_31 C7_31 1.527(7) . ?
C3_31 C4_31 1.3900 . ?
C4_31 C5_31 1.3900 . ?
C4_31 C8_31 1.501(8) . ?
C5_31 C6_31 1.3900 . ?
C6_31 C9_31 1.511(8) . ?
C1_41 C2_41 1.3900 . ?
C1_41 C6_41 1.3900 . ?
C2_41 C3_41 1.3900 . ?
C2_41 C7_41 1.539(12) . ?
C3_41 C4_41 1.3900 . ?
C4_41 C5_41 1.3900 . ?
C4_41 C8_41 1.509(11) . ?
C5_41 C6_41 1.3900 . ?
C6_41 C9_41 1.491(11) . ?
C1_42 C2_42 1.3900 . ?
C1_42 C6_42 1.3900 . ?
C2_42 C3_42 1.3900 . ?
C2_42 C7_42 1.542(15) . ?
C3_42 C4_42 1.3900 . ?
C4_42 C5_42 1.3900 . ?
C4_42 C8_42 1.520(15) . ?
C5_42 C6_42 1.3900 . ?
C6_42 C9_42 1.491(15) . ?
C1_51 C2_51 1.3900 . ?
C1_51 C6_51 1.3900 . ?
C2_51 C3_51 1.3900 . ?
C3_51 C4_51 1.3900 . ?
C4_51 C5_51 1.3900 . ?
C5_51 C6_51 1.3900 . ?
C6_51 C7_51 1.52(3) . ?

loop_
_geom_torsion_atom_site_label_1
_geom_torsion_atom_site_label_2
_geom_torsion_atom_site_label_3
_geom_torsion_atom_site_label_4
_geom_torsion
_geom_torsion_site_symmetry_1
_geom_torsion_site_symmetry_2
_geom_torsion_site_symmetry_3
_geom_torsion_site_symmetry_4
_geom_torsion_publ_flag
B1_11 As1_11 C1_11 O1_11 168(21) . . . . ?
C1_31 N1_21 C1_21 N2_21 178.4(5) . . . . ?
C2_21 N1_21 C1_21 N2_21 3.2(8) . . . . ?
C1_31 N1_21 C1_21 B1_12 4.3(9) . . . . ?
C2_21 N1_21 C1_21 B1_12 -170.9(5) . . . . ?
C1_31 N1_21 C1_21 B1_11 -3.1(11) . . . . ?
C2_21 N1_21 C1_21 B1_11 -178.2(6) . . . . ?
C1_42 N2_21 C1_21 N1_21 175.6(13) . . . . ?
C1_41 N2_21 C1_21 N1_21 -171.7(7) . . . . ?
C3_21 N2_21 C1_21 N1_21 3.8(8) . . . . ?
C1_42 N2_21 C1_21 B1_12 -11.1(16) . . . . ?
C3_21 N2_21 C1_21 B1_12 177.1(6) . . . . ?
C1_41 N2_21 C1_21 B1_11 9.5(10) . . . . ?
C3_21 N2_21 C1_21 B1_11 -175.0(5) . . . . ?
As1_12 B1_12 C1_21 N1_21 -76.8(6) . . . . ?
As1_12 B1_12 C1_21 N2_21 110.7(7) . . . . ?
As1_11 B1_11 C1_21 N1_21 -87.0(8) . . . . ?
As1_11 B1_11 C1_21 N2_21 91.4(6) . . . . ?
C1_21 N1_21 C2_21 C3_21 -8.4(8) . . . . ?
C1_31 N1_21 C2_21 C3_21 176.1(5) . . . . ?
C1_21 N2_21 C3_21 C2_21 -8.6(8) . . . . ?
C1_42 N2_21 C3_21 C2_21 178.5(11) . . . . ?
C1_41 N2_21 C3_21 C2_21 167.0(7) . . . . ?
N1_21 C2_21 C3_21 N2_21 9.4(7) . . . . ?
C1_21 N1_21 C1_31 C2_31 103.0(6) . . . . ?
C2_21 N1_21 C1_31 C2_31 -82.0(6) . . . . ?
C1_21 N1_21 C1_31 C6_31 -79.4(7) . . . . ?
C2_21 N1_21 C1_31 C6_31 95.5(6) . . . . ?
C6_31 C1_31 C2_31 C3_31 0.0 . . . . ?
N1_21 C1_31 C2_31 C3_31 177.6(5) . . . . ?
C6_31 C1_31 C2_31 C7_31 -179.2(5) . . . . ?
N1_21 C1_31 C2_31 C7_31 -1.6(5) . . . . ?
C1_31 C2_31 C3_31 C4_31 0.0 . . . . ?
C7_31 C2_31 C3_31 C4_31 179.2(5) . . . . ?
C2_31 C3_31 C4_31 C5_31 0.0 . . . . ?
C2_31 C3_31 C4_31 C8_31 -176.5(5) . . . . ?
C3_31 C4_31 C5_31 C6_31 0.0 . . . . ?
C8_31 C4_31 C5_31 C6_31 176.5(5) . . . . ?
C4_31 C5_31 C6_31 C1_31 0.0 . . . . ?
C4_31 C5_31 C6_31 C9_31 -178.2(5) . . . . ?
C2_31 C1_31 C6_31 C5_31 0.0 . . . . ?
N1_21 C1_31 C6_31 C5_31 -177.5(5) . . . . ?
C2_31 C1_31 C6_31 C9_31 178.2(5) . . . . ?
N1_21 C1_31 C6_31 C9_31 0.7(6) . . . . ?
C1_21 N2_21 C1_41 C2_41 -96.0(9) . . . . ?
C3_21 N2_21 C1_41 C2_41 88.9(9) . . . . ?
C1_21 N2_21 C1_41 C6_41 88.5(9) . . . . ?
C3_21 N2_21 C1_41 C6_41 -86.6(9) . . . . ?
C6_41 C1_41 C2_41 C3_41 0.0 . . . . ?
N2_21 C1_41 C2_41 C3_41 -175.6(10) . . . . ?
C6_41 C1_41 C2_41 C7_41 179.6(10) . . . . ?
N2_21 C1_41 C2_41 C7_41 4.1(10) . . . . ?
C1_41 C2_41 C3_41 C4_41 0.0 . . . . ?
C7_41 C2_41 C3_41 C4_41 -179.6(10) . . . . ?
C2_41 C3_41 C4_41 C5_41 0.0 . . . . ?
C2_41 C3_41 C4_41 C8_41 178.2(9) . . . . ?
C3_41 C4_41 C5_41 C6_41 0.0 . . . . ?
C8_41 C4_41 C5_41 C6_41 -178.2(9) . . . . ?
C4_41 C5_41 C6_41 C1_41 0.0 . . . . ?
C4_41 C5_41 C6_41 C9_41 -179.3(11) . . . . ?
C2_41 C1_41 C6_41 C5_41 0.0 . . . . ?
N2_21 C1_41 C6_41 C5_41 175.4(11) . . . . ?
C2_41 C1_41 C6_41 C9_41 179.3(11) . . . . ?
N2_21 C1_41 C6_41 C9_41 -5.2(11) . . . . ?
C1_21 N2_21 C1_42 C2_42 -85.1(18) . . . . ?
C3_21 N2_21 C1_42 C2_42 86.4(16) . . . . ?
C1_21 N2_21 C1_42 C6_42 93.0(17) . . . . ?
C3_21 N2_21 C1_42 C6_42 -95.5(16) . . . . ?
C6_42 C1_42 C2_42 C3_42 0.0 . . . . ?
N2_21 C1_42 C2_42 C3_42 178(2) . . . . ?
C6_42 C1_42 C2_42 C7_42 171(2) . . . . ?
N2_21 C1_42 C2_42 C7_42 -10(2) . . . . ?
C1_42 C2_42 C3_42 C4_42 0.0 . . . . ?
C7_42 C2_42 C3_42 C4_42 -171(2) . . . . ?
C2_42 C3_42 C4_42 C5_42 0.0 . . . . ?
C2_42 C3_42 C4_42 C8_42 -178(2) . . . . ?
C3_42 C4_42 C5_42 C6_42 0.0 . . . . ?
C8_42 C4_42 C5_42 C6_42 178(2) . . . . ?
C4_42 C5_42 C6_42 C1_42 0.0 . . . . ?
C4_42 C5_42 C6_42 C9_42 180(2) . . . . ?
C2_42 C1_42 C6_42 C5_42 0.0 . . . . ?
N2_21 C1_42 C6_42 C5_42 -178(3) . . . . ?
C2_42 C1_42 C6_42 C9_42 -180(3) . . . . ?
N2_21 C1_42 C6_42 C9_42 2(3) . . . . ?
C6_51 C1_51 C2_51 C3_51 0.0 . . . . ?
C1_51 C2_51 C3_51 C4_51 0.0 . . . . ?
C2_51 C3_51 C4_51 C5_51 0.0 . . . . ?
C3_51 C4_51 C5_51 C6_51 0.0 . . . . ?
C4_51 C5_51 C6_51 C1_51 0.0 . . . . ?
C4_51 C5_51 C6_51 C7_51 178.0(18) . . . . ?
C2_51 C1_51 C6_51 C5_51 0.0 . . . . ?
C2_51 C1_51 C6_51 C7_51 -178.6(13) . . . . ?
